data_9016183
loop_
_publ_author_name
'Nunez, P.'
'Tressaud, A.'
'Hahn, F.'
'Massa, W.'
'Babel, D.'
'Boireau, A.'
'Soubeyroux, J.'

_publ_section_title
;
 A new 1D-antiferromagnet: crystal and magnetic structures of TlMnF4.H2O
 _cod_database_code 1008574
;
_journal_name_full 'Physica Status Solidi'
_journal_page_first 505
_journal_page_last 517
_journal_paper_doi 10.1002/pssa.2211270227
_journal_volume 127
_journal_year 1991
_chemical_formula_sum 'F4 Mn O Tl'
_space_group_IT_number 15
_symmetry_space_group_name_Hall '-C 2yc'
_symmetry_space_group_name_H-M 'C 1 2/c 1'
_cell_angle_alpha 90
_cell_angle_beta 103.66
_cell_angle_gamma 90
_cell_length_a 13.784
_cell_length_b 6.631
_cell_length_c 10.537
_cell_formula_units_Z 8
_cell_volume 935.858
_database_code_amcsd 0016465
_exptl_crystal_density_diffrn 4.987
_cod_duplicate_entry 1008574
_cod_original_formula_sum 'Tl Mn F4 O'
_cod_database_code 9016183
_amcsd_formula_title 'F4 H2 Mn O Tl'

loop_
_space_group_symop_operation_xyz
x,y,z
1/2+x,1/2+y,z
x,-y,1/2+z
1/2+x,1/2-y,1/2+z
-x,y,1/2-z
1/2-x,1/2+y,1/2-z
-x,-y,-z
1/2-x,1/2-y,-z

loop_
_atom_site_aniso_label
_atom_site_aniso_U_11
_atom_site_aniso_U_22
_atom_site_aniso_U_33
_atom_site_aniso_U_12
_atom_site_aniso_U_13
_atom_site_aniso_U_23
Tl1 0.02850 0.02400 0.02920 0.00100 0.00380 -0.00100
Mn1 0.01090 0.01430 0.01630 -0.00040 0.00120 0.00060
Mn2 0.01150 0.01470 0.01750 0.00000 0.00410 0.00000
F1 0.01400 0.04100 0.01900 0.00000 -0.00100 0.00300
F2 0.02900 0.01900 0.04000 -0.00300 0.00700 -0.00300
F3 0.02100 0.02800 0.04100 0.00900 0.00700 -0.01000
F4 0.02400 0.03000 0.02900 -0.00300 0.00900 0.01400
O1 0.02100 0.03100 0.02500 -0.00900 0.00000 0.00900

loop_
_atom_site_label
_atom_site_fract_x
_atom_site_fract_y
_atom_site_fract_z
Tl1 0.08176 0.73833 0.43518
Mn1 0.25000 0.25000 0.50000
Mn2 0.00000 0.24430 0.25000
F1 0.10880 0.25150 0.43560
F2 0.25120 -0.01780 0.46320
F3 0.06880 0.04940 0.18520
F4 0.07070 0.43850 0.18700
O1 0.26920 0.32960 0.30360

loop_
_cod_related_entry_id
_cod_related_entry_database
_cod_related_entry_code
1 AMCSD 0016465
